data_4116371
loop_
_publ_author_name
'Eaton, Philip E.'
'Pramod, Kakumanu'
'Emrick, Todd'
'Gilardi, Richard'

_publ_contact_author
;
      Richard Gilardi
      Laboratory for the Structure of Matter
      The Naval Research Laboratory, Code 6030
      Washington, D. C. ; USA 20375-5341
;
_publ_contact_author_email gilardi@nrl.navy.mil
_publ_contact_author_fax '202 767 6874'
_publ_contact_author_phone '202 404 2135'
_publ_section_title
;
 Building with Cubane-1,4-diyl. Synthesis of Aryl-Substituted Cubanes,
 p-[n]Cubyls, and Cubane-Separated Bis(arenes)1
;
_journal_coden_ASTM JACSAT
_journal_issue 17
_journal_name_full 'Journal of the American Chemical Society'
_journal_page_first 4111
_journal_page_last 4123
_journal_paper_doi 10.1021/ja983441f
_journal_volume 121
_journal_year 1999
_chemical_formula_sum 'C16 H12 I2'
_chemical_formula_weight 458.06
_space_group_IT_number 166
_symmetry_cell_setting rhombohedral
_symmetry_space_group_name_Hall '-R 3 2"'
_symmetry_space_group_name_H-M 'R -3 m :H'
_atom_sites_solution_hydrogens geom
_atom_sites_solution_primary direct
_atom_sites_solution_secondary difmap
_audit_creation_method SHELXL
_cell_angle_alpha 90.00
_cell_angle_beta 90.00
_cell_angle_gamma 120.00
_cell_formula_units_Z 3
_cell_length_a 8.9775(3)
_cell_length_b 8.9775(3)
_cell_length_c 15.3644(10)
_cell_measurement_reflns_used 32
_cell_measurement_temperature 294(2)
_cell_measurement_theta_max 15.03
_cell_measurement_theta_min 7.04
_cell_volume 1072.40(9)
_computing_cell_refinement 'Siemens XSCANS'
_computing_data_collection 'Siemens XSCANS'
_computing_data_reduction 'Siemens SHELXTL'
_computing_molecular_graphics 'Siemens SHELXTL'
_computing_publication_material 'Siemens SHELXTL'
_computing_structure_refinement 'SHELXL-93 (Sheldrick, 1993)'
_computing_structure_solution 'SHELXS-86 (Sheldrick, 1990)'
_diffrn_ambient_temperature 294(2)
_diffrn_measurement_device 'Siemens P4'
_diffrn_measurement_method '\w scans'
_diffrn_radiation_monochromator graphite
_diffrn_radiation_source 'fine-focus sealed tube'
_diffrn_radiation_type MoK\a
_diffrn_radiation_wavelength 0.71073
_diffrn_reflns_av_R_equivalents 0.0378
_diffrn_reflns_av_sigmaI/netI 0.0329
_diffrn_reflns_limit_h_max 11
_diffrn_reflns_limit_h_min 0
_diffrn_reflns_limit_k_max 1
_diffrn_reflns_limit_k_min -12
_diffrn_reflns_limit_l_max 20
_diffrn_reflns_limit_l_min -1
_diffrn_reflns_number 804
_diffrn_reflns_theta_max 28.97
_diffrn_reflns_theta_min 2.94
_diffrn_standards_decay_% 18.27
_diffrn_standards_interval_count 97
_diffrn_standards_number 3
_exptl_absorpt_coefficient_mu 4.378
_exptl_absorpt_correction_T_max 0.4360
_exptl_absorpt_correction_T_min 0.2418
_exptl_absorpt_correction_type integration
_exptl_crystal_colour clear
_exptl_crystal_density_diffrn 2.128
_exptl_crystal_description almost-cubic_chunk
_exptl_crystal_F_000 642
_exptl_crystal_size_max 0.28
_exptl_crystal_size_mid 0.22
_exptl_crystal_size_min 0.22
_refine_diff_density_max 1.239
_refine_diff_density_min -0.342
_refine_diff_density_rms 0.112
_refine_ls_extinction_coef 0.0016(5)
_refine_ls_extinction_expression Fc^*^=kFc[1+0.001xFc^2^\l^3^/sin(2\q)]^-1/4^
_refine_ls_extinction_method SHELXL
_refine_ls_goodness_of_fit_all 1.166
_refine_ls_goodness_of_fit_obs 1.215
_refine_ls_matrix_type full
_refine_ls_number_parameters 27
_refine_ls_number_reflns 373
_refine_ls_number_restraints 0
_refine_ls_restrained_S_all 1.166
_refine_ls_restrained_S_obs 1.215
_refine_ls_R_factor_all 0.0313
_refine_ls_R_factor_obs 0.0265
_refine_ls_shift/esd_max 0.002
_refine_ls_shift/esd_mean 0.000
_refine_ls_structure_factor_coef Fsqd
_refine_ls_weighting_details 'w=1/[\s^2^(Fo^2^)+(0.0341P)^2^+0.0000P] where P=(Fo^2^+2Fc^2^)/3'
_refine_ls_weighting_scheme calc
_refine_ls_wR_factor_all 0.0655
_refine_ls_wR_factor_obs 0.0631
_reflns_number_observed 323
_reflns_number_total 373
_reflns_observed_criterion >2sigma(I)
_cod_data_source_file ja983441f_2.cif
_cod_data_source_block eat32
_cod_depositor_comments
;
The following automatic conversions were performed:

'_refine_ls_weighting_scheme' value 'calc
w=1/[\s^2^(Fo^2^)+(0.0341P)^2^+0.0000P] where P=(Fo^2^+2Fc^2^)/3' was
changed to 'calc'. New tag '_refine_ls_weighting_details' was
created. The value of the new tag was set to
'w=1/[\s^2^(Fo^2^)+(0.0341P)^2^+0.0000P] where P=(Fo^2^+2Fc^2^)/3'.

Automatic conversion script
Id: cif_fix_values 3143 2015-03-26 13:38:13Z robertas 
;
_cod_original_sg_symbol_H-M 'R -3 m'
_cod_database_code 4116371

loop_
_symmetry_equiv_pos_as_xyz
'x, y, z'
'-y, x-y, z'
'-x+y, -x, z'
'y, x, -z'
'x-y, -y, -z'
'-x, -x+y, -z'
'x+2/3, y+1/3, z+1/3'
'-y+2/3, x-y+1/3, z+1/3'
'-x+y+2/3, -x+1/3, z+1/3'
'y+2/3, x+1/3, -z+1/3'
'x-y+2/3, -y+1/3, -z+1/3'
'-x+2/3, -x+y+1/3, -z+1/3'
'x+1/3, y+2/3, z+2/3'
'-y+1/3, x-y+2/3, z+2/3'
'-x+y+1/3, -x+2/3, z+2/3'
'y+1/3, x+2/3, -z+2/3'
'x-y+1/3, -y+2/3, -z+2/3'
'-x+1/3, -x+y+2/3, -z+2/3'
'-x, -y, -z'
'y, -x+y, -z'
'x-y, x, -z'
'-y, -x, z'
'-x+y, y, z'
'x, x-y, z'
'-x+2/3, -y+1/3, -z+1/3'
'y+2/3, -x+y+1/3, -z+1/3'
'x-y+2/3, x+1/3, -z+1/3'
'-y+2/3, -x+1/3, z+1/3'
'-x+y+2/3, y+1/3, z+1/3'
'x+2/3, x-y+1/3, z+1/3'
'-x+1/3, -y+2/3, -z+2/3'
'y+1/3, -x+y+2/3, -z+2/3'
'x-y+1/3, x+2/3, -z+2/3'
'-y+1/3, -x+2/3, z+2/3'
'-x+y+1/3, y+2/3, z+2/3'
'x+1/3, x-y+2/3, z+2/3'

loop_
_atom_site_aniso_label
_atom_site_aniso_U_11
_atom_site_aniso_U_22
_atom_site_aniso_U_33
_atom_site_aniso_U_23
_atom_site_aniso_U_13
_atom_site_aniso_U_12
I1 0.0828(3) 0.0828(3) 0.0235(3) 0.000 0.000 0.0414(2)
C1 0.0382(14) 0.0382(14) 0.024(2) 0.000 0.000 0.0191(7)
C2 0.0500(11) 0.0376(13) 0.0292(12) -0.0062(10) -0.0031(5) 0.0188(7)
C3 0.0283(12) 0.0444(11) 0.0277(11) -0.0009(4) -0.0019(9) 0.0141(6)
C4 0.0336(12) 0.0336(12) 0.020(2) 0.000 0.000 0.0168(6)

loop_
_atom_site_label
_atom_site_type_symbol
_atom_site_fract_x
_atom_site_fract_y
_atom_site_fract_z
_atom_site_U_iso_or_equiv
_atom_site_thermal_displace_type
_atom_site_occupancy
_atom_site_calc_flag
_atom_site_refinement_flags
I1 I 0.3333 0.6667 0.52810(2) 0.0630(3) Uani 1 d S
C1 C 0.3333 0.6667 0.3893(3) 0.0336(9) Uani 1 d S
C2 C 0.4156(2) 0.8313(4) 0.3313(2) 0.0403(6) Uani 1 d S
H2 H 0.4726(32) 0.9452(64) 0.3535(27) 0.048 Uiso 1 d S
C3 C 0.4972(3) 0.7486(2) 0.2727(2) 0.0352(5) Uani 1 d S
H3 H 0.6083(55) 0.8042(28) 0.2554(26) 0.042 Uiso 1 d S
C4 C 0.3333 0.6667 0.2143(3) 0.0291(8) Uani 1 d S

loop_
_atom_type_symbol
_atom_type_description
_atom_type_scat_dispersion_real
_atom_type_scat_dispersion_imag
_atom_type_scat_source
C C 0.0033 0.0016 'International Tables Vol C Tables 4.2.6.8 and 6.1.1.4'
H H 0.0000 0.0000 'International Tables Vol C Tables 4.2.6.8 and 6.1.1.4'
I I -0.4742 1.8119 'International Tables Vol C Tables 4.2.6.8 and 6.1.1.4'

loop_
_geom_angle_atom_site_label_1
_geom_angle_atom_site_label_2
_geom_angle_atom_site_label_3
_geom_angle
_geom_angle_site_symmetry_1
_geom_angle_site_symmetry_3
C2 C1 C2 90.6(2) 2_665 .
C2 C1 C2 90.6(2) 2_665 3_565
C2 C1 C2 90.6(2) . 3_565
C2 C1 I1 124.8(2) 2_665 .
C2 C1 I1 124.8(2) . .
C2 C1 I1 124.8(2) 3_565 .
C1 C2 C3 89.5(2) . .
C1 C2 C3 89.5(2) . 2_665
C3 C2 C3 89.8(2) . 2_665
C4 C3 C2 90.0(2) . .
C4 C3 C2 90.0(2) . 3_565
C2 C3 C2 90.3(3) . 3_565
C4 C4 C3 125.1(2) 25_565 2_665
C4 C4 C3 125.2(2) 25_565 .
C3 C4 C3 90.2(2) 2_665 .
C4 C4 C3 125.2(2) 25_565 3_565
C3 C4 C3 90.2(2) 2_665 3_565
C3 C4 C3 90.2(2) . 3_565

loop_
_geom_bond_atom_site_label_1
_geom_bond_atom_site_label_2
_geom_bond_distance
_geom_bond_site_symmetry_2
I1 C1 2.133(5) .
C1 C2 1.559(4) 2_665
C1 C2 1.559(4) .
C1 C2 1.559(4) 3_565
C2 C3 1.563(3) .
C2 C3 1.563(3) 2_665
C3 C4 1.558(3) .
C3 C2 1.563(3) 3_565
C4 C4 1.463(8) 25_565
C4 C3 1.558(3) 2_665
C4 C3 1.558(3) 3_565
